data_1548468
loop_
_publ_author_name
'P. S. Whitfield'
'N. Herron'
'W. E. Guise'
'K. Page'
'Y. Q. Cheng'
'I. Milas'
'M. K. Crawford'

_publ_section_title
;
 Structures, Phase Transitions and Tricritical Behavior of the Hybrid
 Perovskite Methyl Ammonium Lead Iodide
;
_journal_name_full 'Scientific Reports'
_journal_page_first 35685
_journal_paper_doi 10.1038/srep35685
_journal_volume 6
_journal_year 2016
_chemical_formula_sum 'C H0.378 D5.622 I3 N Pb'
_chemical_formula_weight 625.635
_space_group_IT_number 221
_symmetry_cell_setting cubic
_symmetry_Int_Tables_number 221
_symmetry_space_group_name_Hall '-P 4 2 3'
_symmetry_space_group_name_H-M 'P m -3 m'
_cell_angle_alpha 90.
_cell_angle_beta 90.
_cell_angle_gamma 90.
_cell_formula_units_Z 2
_cell_length_a 6.30649(3)
_cell_length_b 6.30649(3)
_cell_length_c 6.30649(3)
_cell_volume 250.821(2)
_diffrn_ambient_temperature 350
_diffrn_radiation_probe neutron
_exptl_crystal_density_diffrn 4.142
_pd_proc_ls_prof_wR_factor 0.0284
_refine_ls_goodness_of_fit_ref 1.97
_cod_data_source_file Sci-Rep-2016-6-35685-3.cif
_cod_data_source_block 350K
_cod_original_cell_volume 250.821(3)
_cod_original_formula_sum 'C D5.622 H0.378 N Pb I3'
_cod_database_code 1548468

loop_
_space_group_symop_id
_space_group_symop_operation_xyz
1 x,y,z
2 -y,x,z
3 -x,-y,z
4 y,-x,z
5 x,-y,-z
6 y,x,-z
7 -x,y,-z
8 -y,-x,-z
9 z,x,y
10 -x,z,y
11 -z,-x,y
12 x,-z,y
13 z,-x,-y
14 x,z,-y
15 -z,x,-y
16 -x,-z,-y
17 y,z,x
18 -z,-y,-x
19 -z,y,x
20 z,y,-x
21 z,-y,x
22 y,-z,-x
23 -y,-z,x
24 -y,z,-x
25 -x,-y,-z
26 y,-x,-z
27 x,y,-z
28 -y,x,-z
29 -x,y,z
30 -y,-x,z
31 x,-y,z
32 y,x,z
33 -z,-x,-y
34 x,-z,-y
35 z,x,-y
36 -x,z,-y
37 -z,x,y
38 -x,-z,y
39 z,-x,y
40 x,z,y
41 -y,-z,-x
42 z,y,x
43 z,-y,-x
44 -z,-y,x
45 -z,y,-x
46 -y,z,x
47 y,z,-x
48 y,-z,x

loop_
_atom_site_aniso_label
_atom_site_aniso_U_11
_atom_site_aniso_U_22
_atom_site_aniso_U_33
_atom_site_aniso_U_23
_atom_site_aniso_U_13
_atom_site_aniso_U_12
Pb 0.0444(7) 0.0444(7) 0.0444(7) 0.0000 0.0000 0.0000
I 0.0247(17) 0.1755(18) 0.1755(18) 0.0000 0.0000 0.0000
N 0.104(7) 0.103(6) 0.103(6) 0.0000 0.0000 0.0000
C 0.104(7) 0.103(6) 0.103(6) 0.0000 0.0000 0.0000
D 0.24(12) 0.22(7) 0.20(6) -0.032(18) -0.14(3) 0.03(2)
H 0.24(12) 0.22(7) 0.20(6) -0.032(18) -0.14(3) 0.03(2)

loop_
_atom_site_label
_atom_site_type_symbol
_atom_site_thermal_displace_type
_atom_site_fract_x
_atom_site_fract_y
_atom_site_fract_z
_atom_site_occupancy
_atom_site_U_iso_or_equiv
_atom_site_calc_flag
_atom_site_refinement_flags
_atom_site_disorder_assembly
_atom_site_disorder_group
Pb Pb Uani 0.00000 0.00000 0.00000 0.998 0.0444(4) . . . .
I I Uani 0.50000 0.00000 0.00000 1.000 0.1252(10) . . . .
N N Uani 0.382(2) 0.50000 0.50000 0.166 0.103(4) . . . .
C C Uani 0.382(2) 0.50000 0.50000 0.166 0.103(4) . . . .
D D Uani 0.36(3) 0.549(5) 0.34(3) 0.117 0.22(5) . . . .
H H Uani 0.36(3) 0.549(5) 0.34(3) 0.008 0.22(5) . . . .

loop_
_geom_angle_atom_site_label_1
_geom_angle_atom_site_label_2
_geom_angle_atom_site_label_3
_geom_angle
_geom_angle_site_symmetry_1
_geom_angle_site_symmetry_2
_geom_angle_site_symmetry_3
_geom_angle_publ_flag
I Pb I 180.00 . . 1_455 yes
I Pb I 90.00 . . 2_545 yes
I Pb I 90.00 . . 2_555 yes
I Pb I 90.00 1_455 . 2_545 yes
I Pb I 90.00 1_455 . 2_555 yes
I Pb I 180.00 2_545 . 2_555 yes
Pb I Pb 180.00 . . 1_655 yes

loop_
_geom_bond_atom_site_label_1
_geom_bond_atom_site_label_2
_geom_bond_distance
_geom_bond_site_symmetry_1
_geom_bond_site_symmetry_2
_geom_bond_publ_flag
Pb I 3.1533(1) . . yes
Pb I 3.1533(1) . 1_455 yes
Pb I 3.1533(1) . 2_545 yes
Pb I 3.1533(1) . 2_555 yes
